data_7022816
loop_
_publ_author_name
'Liu, Shenggui'
'Cao, Wenqiang'
'Yu, Lianling'
'Zheng, Wenjie'
'Li, Linlin'
'Fan, Cundong'
'Chen, Tianfeng'

_publ_section_title
;
 Zinc(II) complexes containing bis-benzimidazole derivatives as a new
 class of apoptosis inducers that trigger DNA damage-mediated p53
 phosphorylation in cancer cells.
;
_journal_issue 16
_journal_name_full 'Dalton transactions (Cambridge, England : 2003)'
_journal_page_first 5932
_journal_page_last 5940
_journal_paper_doi 10.1039/c3dt33077j
_journal_volume 42
_journal_year 2013
_chemical_formula_moiety 'C31 H21 Cl2 N5 Zn'
_chemical_formula_sum 'C31 H21 Cl2 N5 Zn'
_chemical_formula_weight 599.80
_chemical_name_systematic
;
N,N-bis(phenyl)-2,6-bis-(benzimidazol-2-yl)pyridine dichoride zinc(II)
;
_space_group_IT_number 9
_symmetry_cell_setting monoclinic
_symmetry_space_group_name_Hall 'C -2yc'
_symmetry_space_group_name_H-M 'C 1 c 1'
_atom_sites_solution_hydrogens geom
_atom_sites_solution_primary direct
_atom_sites_solution_secondary difmap
_audit_creation_method SHELXL-97
_cell_angle_alpha 90.00
_cell_angle_beta 90.993(2)
_cell_angle_gamma 90.00
_cell_formula_units_Z 4
_cell_length_a 15.743(2)
_cell_length_b 9.4359(14)
_cell_length_c 17.663(3)
_cell_measurement_reflns_used 4191
_cell_measurement_temperature 173(2)
_cell_measurement_theta_max 27.01
_cell_measurement_theta_min 2.31
_cell_volume 2623.4(7)
_computing_cell_refinement 'Bruker SMART'
_computing_data_collection 'Bruker SMART'
_computing_data_reduction 'Bruker SAINT'
_computing_molecular_graphics 'Bruker SHELXTL'
_computing_publication_material 'Bruker SHELXTL'
_computing_structure_refinement 'SHELXL-97 (Sheldrick, 1997)'
_computing_structure_solution 'SHELXS-97 (Sheldrick, 1990)'
_diffrn_ambient_temperature 173(2)
_diffrn_measured_fraction_theta_full 0.995
_diffrn_measured_fraction_theta_max 0.995
_diffrn_measurement_device_type 'CCD area detector'
_diffrn_measurement_method 'phi and omega scans'
_diffrn_radiation_monochromator graphite
_diffrn_radiation_source 'fine-focus sealed tube'
_diffrn_radiation_type MoK\a
_diffrn_radiation_wavelength 0.71073
_diffrn_reflns_av_R_equivalents 0.0233
_diffrn_reflns_av_sigmaI/netI 0.0480
_diffrn_reflns_limit_h_max 12
_diffrn_reflns_limit_h_min -20
_diffrn_reflns_limit_k_max 11
_diffrn_reflns_limit_k_min -12
_diffrn_reflns_limit_l_max 22
_diffrn_reflns_limit_l_min -21
_diffrn_reflns_number 7229
_diffrn_reflns_theta_full 27.02
_diffrn_reflns_theta_max 27.02
_diffrn_reflns_theta_min 2.31
_exptl_absorpt_coefficient_mu 1.172
_exptl_absorpt_correction_T_max 0.8626
_exptl_absorpt_correction_T_min 0.6267
_exptl_absorpt_correction_type multi-scan
_exptl_absorpt_process_details 'SADABS (Bruker, 1998)'
_exptl_crystal_colour white
_exptl_crystal_density_diffrn 1.519
_exptl_crystal_density_method 'not measured'
_exptl_crystal_description block
_exptl_crystal_F_000 1224
_exptl_crystal_size_max 0.44
_exptl_crystal_size_mid 0.34
_exptl_crystal_size_min 0.13
_refine_diff_density_max 0.275
_refine_diff_density_min -0.293
_refine_diff_density_rms 0.062
_refine_ls_abs_structure_details 'Flack H D (1983), Acta Cryst. A39, 876-881'
_refine_ls_abs_structure_Flack 0.008(13)
_refine_ls_extinction_method none
_refine_ls_goodness_of_fit_ref 1.095
_refine_ls_hydrogen_treatment constr
_refine_ls_matrix_type full
_refine_ls_number_parameters 353
_refine_ls_number_reflns 3936
_refine_ls_number_restraints 2
_refine_ls_restrained_S_all 1.094
_refine_ls_R_factor_all 0.0351
_refine_ls_R_factor_gt 0.0287
_refine_ls_shift/su_max 0.000
_refine_ls_shift/su_mean 0.000
_refine_ls_structure_factor_coef Fsqd
_refine_ls_weighting_details 'calc w=1/[\s^2^(Fo^2^)+(0.0249P)^2^+0.0000P] where P=(Fo^2^+2Fc^2^)/3'
_refine_ls_weighting_scheme calc
_refine_ls_wR_factor_gt 0.0631
_refine_ls_wR_factor_ref 0.0663
_reflns_number_gt 3564
_reflns_number_total 3936
_reflns_threshold_expression >2sigma(I)
_cod_data_source_file c3dt33077j.txt
_cod_data_source_block 02251
_cod_original_cell_volume 2623.3(7)
_cod_original_sg_symbol_H-M Cc
_cod_database_code 7022816

loop_
_symmetry_equiv_pos_as_xyz
'x, y, z'
'x, -y, z+1/2'
'x+1/2, y+1/2, z'
'x+1/2, -y+1/2, z+1/2'

loop_
_atom_site_label
_atom_site_type_symbol
_atom_site_fract_x
_atom_site_fract_y
_atom_site_fract_z
_atom_site_U_iso_or_equiv
_atom_site_adp_type
_atom_site_occupancy
_atom_site_symmetry_multiplicity
_atom_site_calc_flag
_atom_site_refinement_flags
Zn1 Zn 0.81692(2) -0.01175(3) -0.03322(2) 0.02168(9) Uani 1 1 d .
N1 N 0.90446(17) -0.1741(3) 0.00067(15) 0.0238(6) Uani 1 1 d .
C1 C 0.9168(2) -0.3124(3) -0.02330(18) 0.0241(7) Uani 1 1 d .
C2 C 0.8817(2) -0.3850(4) -0.08515(19) 0.0311(8) Uani 1 1 d .
H2 H 0.8451 -0.3390 -0.1207 0.037 Uiso 1 1 calc R
C3 C 0.9021(2) -0.5251(4) -0.0924(2) 0.0346(8) Uani 1 1 d .
H3 H 0.8788 -0.5780 -0.1335 0.041 Uiso 1 1 calc R
C4 C 0.9571(2) -0.5925(4) -0.0399(2) 0.0332(8) Uani 1 1 d .
H4 H 0.9694 -0.6902 -0.0465 0.040 Uiso 1 1 calc R
C5 C 0.9935(2) -0.5217(3) 0.0203(2) 0.0270(7) Uani 1 1 d .
H5 H 1.0310 -0.5676 0.0552 0.032 Uiso 1 1 calc R
C6 C 0.9726(2) -0.3797(3) 0.02753(18) 0.0229(6) Uani 1 1 d .
N2 N 0.99400(16) -0.2786(3) 0.08303(14) 0.0222(5) Uani 1 1 d .
C7 C 1.0448(2) -0.3100(3) 0.14960(18) 0.0240(7) Uani 1 1 d .
C8 C 1.1209(2) -0.3820(3) 0.13923(19) 0.0265(7) Uani 1 1 d .
H8 H 1.1398 -0.4041 0.0898 0.032 Uiso 1 1 calc R
C9 C 1.1686(2) -0.4208(4) 0.2031(2) 0.0357(9) Uani 1 1 d .
H9 H 1.2201 -0.4719 0.1975 0.043 Uiso 1 1 calc R
C10 C 1.1414(3) -0.3854(4) 0.2749(2) 0.0403(10) Uani 1 1 d .
H10 H 1.1751 -0.4100 0.3181 0.048 Uiso 1 1 calc R
C11 C 1.0660(3) -0.3149(4) 0.2838(2) 0.0412(9) Uani 1 1 d .
H11 H 1.0479 -0.2908 0.3332 0.049 Uiso 1 1 calc R
C12 C 1.0154(2) -0.2780(3) 0.22086(19) 0.0305(8) Uani 1 1 d .
H12 H 0.9622 -0.2323 0.2270 0.037 Uiso 1 1 calc R
C13 C 0.95018(19) -0.1574(3) 0.06324(18) 0.0232(7) Uani 1 1 d .
N3 N 0.88413(16) 0.0609(3) 0.07248(15) 0.0229(6) Uani 1 1 d .
C14 C 0.9485(2) -0.0166(3) 0.10072(18) 0.0235(7) Uani 1 1 d .
C15 C 1.0046(2) 0.0381(4) 0.1547(2) 0.0303(8) Uani 1 1 d .
H15 H 1.0511 -0.0162 0.1735 0.036 Uiso 1 1 calc R
C16 C 0.9902(2) 0.1753(4) 0.18015(19) 0.0316(8) Uani 1 1 d .
H16 H 1.0278 0.2157 0.2168 0.038 Uiso 1 1 calc R
C17 C 0.9220(2) 0.2541(3) 0.15300(19) 0.0286(7) Uani 1 1 d .
H17 H 0.9112 0.3468 0.1715 0.034 Uiso 1 1 calc R
C18 C 0.8700(2) 0.1926(3) 0.09765(17) 0.0233(7) Uani 1 1 d .
N4 N 0.76624(17) 0.1902(3) -0.00407(15) 0.0239(6) Uani 1 1 d .
C19 C 0.7978(2) 0.2583(3) 0.05540(18) 0.0230(7) Uani 1 1 d .
N5 N 0.75819(17) 0.3848(3) 0.06775(14) 0.0221(6) Uani 1 1 d .
C20 C 0.7632(2) 0.4811(3) 0.13096(18) 0.0226(7) Uani 1 1 d .
C21 C 0.7448(2) 0.4336(3) 0.20285(19) 0.0269(7) Uani 1 1 d .
H21 H 0.7329 0.3363 0.2116 0.032 Uiso 1 1 calc R
C22 C 0.7439(2) 0.5307(4) 0.2623(2) 0.0357(9) Uani 1 1 d .
H22 H 0.7312 0.4998 0.3120 0.043 Uiso 1 1 calc R
C23 C 0.7613(2) 0.6711(4) 0.2490(2) 0.0353(9) Uani 1 1 d .
H23 H 0.7611 0.7368 0.2898 0.042 Uiso 1 1 calc R
C24 C 0.7789(2) 0.7174(3) 0.1770(2) 0.0337(8) Uani 1 1 d .
H24 H 0.7907 0.8147 0.1684 0.040 Uiso 1 1 calc R
C25 C 0.7795(2) 0.6224(3) 0.1170(2) 0.0287(7) Uani 1 1 d .
H25 H 0.7908 0.6542 0.0671 0.034 Uiso 1 1 calc R
C26 C 0.6954(2) 0.3975(3) 0.01089(18) 0.0227(7) Uani 1 1 d .
C27 C 0.6359(2) 0.5034(3) -0.0041(2) 0.0262(7) Uani 1 1 d .
H27 H 0.6339 0.5883 0.0247 0.031 Uiso 1 1 calc R
C28 C 0.5800(2) 0.4769(4) -0.0635(2) 0.0306(8) Uani 1 1 d .
H28 H 0.5386 0.5465 -0.0766 0.037 Uiso 1 1 calc R
C29 C 0.5822(2) 0.3508(4) -0.10508(19) 0.0293(8) Uani 1 1 d .
H29 H 0.5408 0.3356 -0.1441 0.035 Uiso 1 1 calc R
C30 C 0.6424(2) 0.2483(3) -0.09118(18) 0.0271(7) Uani 1 1 d .
H30 H 0.6441 0.1637 -0.1202 0.033 Uiso 1 1 calc R
C31 C 0.7010(2) 0.2738(3) -0.03247(17) 0.0218(7) Uani 1 1 d .
Cl1 Cl 0.69555(5) -0.13677(8) -0.02275(5) 0.0335(2) Uani 1 1 d .
Cl2 Cl 0.86538(6) 0.03602(10) -0.15099(5) 0.0379(2) Uani 1 1 d .

loop_
_atom_site_aniso_label
_atom_site_aniso_U_11
_atom_site_aniso_U_22
_atom_site_aniso_U_33
_atom_site_aniso_U_23
_atom_site_aniso_U_13
_atom_site_aniso_U_12
Zn1 0.02233(17) 0.02280(18) 0.01983(17) -0.00015(17) -0.00223(12) 0.00208(17)
N1 0.0244(14) 0.0244(14) 0.0226(14) 0.0010(11) -0.0015(11) 0.0023(11)
C1 0.0197(16) 0.0250(16) 0.0276(18) 0.0021(13) 0.0028(13) 0.0031(13)
C2 0.032(2) 0.0359(19) 0.0253(19) -0.0020(14) -0.0035(15) 0.0035(15)
C3 0.033(2) 0.039(2) 0.031(2) -0.0127(15) -0.0029(16) 0.0025(16)
C4 0.036(2) 0.0260(17) 0.037(2) -0.0051(16) 0.0029(16) 0.0090(15)
C5 0.0252(18) 0.0258(17) 0.0303(19) 0.0028(13) 0.0027(14) 0.0043(13)
C6 0.0216(16) 0.0243(15) 0.0229(16) 0.0004(12) 0.0044(12) 0.0020(13)
N2 0.0220(14) 0.0256(13) 0.0191(13) 0.0026(10) 0.0007(11) 0.0051(11)
C7 0.0268(17) 0.0225(15) 0.0224(16) 0.0055(12) -0.0026(13) -0.0004(13)
C8 0.0282(18) 0.0201(15) 0.0313(19) 0.0037(13) -0.0026(14) 0.0019(13)
C9 0.033(2) 0.0241(17) 0.050(2) 0.0070(16) -0.0112(17) 0.0032(15)
C10 0.050(2) 0.033(2) 0.037(2) 0.0152(16) -0.0204(19) -0.0059(18)
C11 0.059(3) 0.042(2) 0.0221(19) 0.0050(16) 0.0007(17) -0.009(2)
C12 0.0338(19) 0.0346(19) 0.0232(17) 0.0042(15) 0.0000(14) 0.0009(15)
C13 0.0211(16) 0.0256(16) 0.0230(17) 0.0030(13) 0.0040(13) 0.0020(13)
N3 0.0198(13) 0.0239(13) 0.0249(14) 0.0028(11) -0.0015(11) 0.0038(11)
C14 0.0251(17) 0.0247(16) 0.0208(16) 0.0007(12) 0.0006(13) 0.0008(13)
C15 0.0285(18) 0.0346(18) 0.0276(19) 0.0043(15) -0.0045(14) 0.0031(15)
C16 0.0324(19) 0.0332(18) 0.0286(19) -0.0035(14) -0.0114(15) -0.0011(16)
C17 0.0346(19) 0.0237(16) 0.0275(18) -0.0022(13) -0.0014(15) 0.0003(14)
C18 0.0247(17) 0.0228(15) 0.0224(17) 0.0024(12) 0.0019(13) 0.0019(13)
N4 0.0252(14) 0.0204(13) 0.0260(15) -0.0010(10) -0.0011(11) -0.0001(11)
C19 0.0225(16) 0.0199(15) 0.0265(18) 0.0016(12) -0.0002(13) 0.0003(13)
N5 0.0238(14) 0.0201(13) 0.0223(14) -0.0022(10) -0.0031(11) 0.0011(11)
C20 0.0224(16) 0.0226(16) 0.0229(17) -0.0044(12) -0.0005(13) 0.0030(13)
C21 0.032(2) 0.0224(16) 0.0263(19) -0.0005(14) -0.0020(14) -0.0014(14)
C22 0.038(2) 0.042(2) 0.027(2) -0.0048(15) -0.0027(16) -0.0004(16)
C23 0.034(2) 0.035(2) 0.037(2) -0.0186(16) -0.0002(16) 0.0019(16)
C24 0.0303(19) 0.0203(17) 0.051(2) -0.0078(16) 0.0070(17) 0.0001(14)
C25 0.0273(18) 0.0274(17) 0.0316(19) 0.0004(14) 0.0058(14) -0.0001(14)
C26 0.0228(17) 0.0226(16) 0.0227(17) 0.0035(13) 0.0019(13) -0.0001(13)
C27 0.0260(18) 0.0214(15) 0.0314(19) 0.0012(13) 0.0050(14) -0.0012(13)
C28 0.0243(18) 0.0345(19) 0.033(2) 0.0097(15) -0.0005(15) 0.0033(14)
C29 0.0256(18) 0.0359(19) 0.0264(18) 0.0056(15) -0.0033(14) -0.0021(15)
C30 0.0333(19) 0.0262(17) 0.0219(17) -0.0028(13) 0.0040(14) -0.0011(14)
C31 0.0229(17) 0.0218(15) 0.0206(17) 0.0016(13) 0.0004(13) -0.0007(13)
Cl1 0.0256(4) 0.0268(4) 0.0481(5) 0.0035(4) -0.0033(4) -0.0021(3)
Cl2 0.0401(5) 0.0494(5) 0.0242(5) 0.0106(4) 0.0044(4) 0.0129(4)

loop_
_atom_type_symbol
_atom_type_description
_atom_type_scat_dispersion_real
_atom_type_scat_dispersion_imag
_atom_type_scat_source
C C 0.0033 0.0016 'International Tables Vol C Tables 4.2.6.8 and 6.1.1.4'
H H 0.0000 0.0000 'International Tables Vol C Tables 4.2.6.8 and 6.1.1.4'
N N 0.0061 0.0033 'International Tables Vol C Tables 4.2.6.8 and 6.1.1.4'
Cl Cl 0.1484 0.1585 'International Tables Vol C Tables 4.2.6.8 and 6.1.1.4'
Zn Zn 0.2839 1.4301 'International Tables Vol C Tables 4.2.6.8 and 6.1.1.4'

loop_
_geom_angle_atom_site_label_1
_geom_angle_atom_site_label_2
_geom_angle_atom_site_label_3
_geom_angle
N4 Zn1 N1 144.52(10)
N4 Zn1 N3 72.44(9)
N1 Zn1 N3 72.10(9)
N4 Zn1 Cl1 97.27(8)
N1 Zn1 Cl1 98.35(8)
N3 Zn1 Cl1 118.73(8)
N4 Zn1 Cl2 100.17(8)
N1 Zn1 Cl2 99.98(8)
N3 Zn1 Cl2 122.79(8)
Cl1 Zn1 Cl2 118.48(4)
C13 N1 C1 106.9(2)
C13 N1 Zn1 119.3(2)
C1 N1 Zn1 133.0(2)
N1 C1 C2 130.2(3)
N1 C1 C6 108.8(3)
C2 C1 C6 121.0(3)
C3 C2 C1 117.2(3)
C3 C2 H2 121.4
C1 C2 H2 121.4
C2 C3 C4 121.2(3)
C2 C3 H3 119.4
C4 C3 H3 119.4
C5 C4 C3 122.3(3)
C5 C4 H4 118.9
C3 C4 H4 118.9
C4 C5 C6 116.4(3)
C4 C5 H5 121.8
C6 C5 H5 121.8
C5 C6 C1 121.9(3)
C5 C6 N2 131.8(3)
C1 C6 N2 106.3(3)
C13 N2 C6 105.9(2)
C13 N2 C7 130.3(3)
C6 N2 C7 123.5(2)
C12 C7 C8 122.0(3)
C12 C7 N2 120.5(3)
C8 C7 N2 117.4(3)
C7 C8 C9 118.3(3)
C7 C8 H8 120.8
C9 C8 H8 120.8
C10 C9 C8 120.4(3)
C10 C9 H9 119.8
C8 C9 H9 119.8
C11 C10 C9 120.2(3)
C11 C10 H10 119.9
C9 C10 H10 119.9
C10 C11 C12 120.7(4)
C10 C11 H11 119.6
C12 C11 H11 119.6
C7 C12 C11 118.3(3)
C7 C12 H12 120.9
C11 C12 H12 120.9
N1 C13 N2 112.2(3)
N1 C13 C14 117.8(3)
N2 C13 C14 130.0(3)
C14 N3 C18 120.8(3)
C14 N3 Zn1 119.2(2)
C18 N3 Zn1 118.8(2)
N3 C14 C15 121.4(3)
N3 C14 C13 110.0(3)
C15 C14 C13 128.5(3)
C14 C15 C16 117.6(3)
C14 C15 H15 121.2
C16 C15 H15 121.2
C17 C16 C15 121.2(3)
C17 C16 H16 119.4
C15 C16 H16 119.4
C16 C17 C18 117.5(3)
C16 C17 H17 121.2
C18 C17 H17 121.2
N3 C18 C17 121.4(3)
N3 C18 C19 110.5(3)
C17 C18 C19 128.0(3)
C19 N4 C31 106.1(2)
C19 N4 Zn1 119.3(2)
C31 N4 Zn1 134.53(19)
N4 C19 N5 112.7(3)
N4 C19 C18 118.1(3)
N5 C19 C18 129.2(3)
C19 N5 C26 106.2(2)
C19 N5 C20 131.0(2)
C26 N5 C20 122.0(2)
C25 C20 C21 121.3(3)
C25 C20 N5 118.6(3)
C21 C20 N5 119.9(3)
C20 C21 C22 118.9(3)
C20 C21 H21 120.5
C22 C21 H21 120.5
C23 C22 C21 120.1(4)
C23 C22 H22 120.0
C21 C22 H22 120.0
C22 C23 C24 120.5(3)
C22 C23 H23 119.8
C24 C23 H23 119.8
C23 C24 C25 120.3(3)
C23 C24 H24 119.8
C25 C24 H24 119.8
C20 C25 C24 118.9(3)
C20 C25 H25 120.6
C24 C25 H25 120.6
C27 C26 C31 122.9(3)
C27 C26 N5 131.4(3)
C31 C26 N5 105.7(3)
C28 C27 C26 115.7(3)
C28 C27 H27 122.2
C26 C27 H27 122.2
C27 C28 C29 122.1(3)
C27 C28 H28 118.9
C29 C28 H28 118.9
C30 C29 C28 121.9(3)
C30 C29 H29 119.0
C28 C29 H29 119.0
C29 C30 C31 117.2(3)
C29 C30 H30 121.4
C31 C30 H30 121.4
N4 C31 C30 130.4(3)
N4 C31 C26 109.3(2)
C30 C31 C26 120.2(3)

loop_
_geom_bond_atom_site_label_1
_geom_bond_atom_site_label_2
_geom_bond_distance
Zn1 N4 2.133(3)
Zn1 N1 2.139(3)
Zn1 N3 2.237(3)
Zn1 Cl1 2.2558(10)
Zn1 Cl2 2.2731(10)
N1 C13 1.318(4)
N1 C1 1.387(4)
C1 C2 1.396(4)
C1 C6 1.397(4)
C2 C3 1.367(5)
C2 H2 0.9500
C3 C4 1.409(5)
C3 H3 0.9500
C4 C5 1.373(5)
C4 H4 0.9500
C5 C6 1.386(4)
C5 H5 0.9500
C6 N2 1.405(4)
N2 C13 1.378(4)
N2 C7 1.442(4)
C7 C12 1.382(5)
C7 C8 1.391(4)
C8 C9 1.394(4)
C8 H8 0.9500
C9 C10 1.385(6)
C9 H9 0.9500
C10 C11 1.372(6)
C10 H10 0.9500
C11 C12 1.400(5)
C11 H11 0.9500
C12 H12 0.9500
C13 C14 1.485(4)
N3 C14 1.338(4)
N3 C18 1.340(4)
C14 C15 1.387(5)
C15 C16 1.391(5)
C15 H15 0.9500
C16 C17 1.384(5)
C16 H16 0.9500
C17 C18 1.391(4)
C17 H17 0.9500
C18 C19 1.484(4)
N4 C19 1.321(4)
N4 C31 1.382(4)
C19 N5 1.367(4)
N5 C26 1.402(4)
N5 C20 1.440(4)
C20 C25 1.381(4)
C20 C21 1.382(5)
C21 C22 1.394(5)
C21 H21 0.9500
C22 C23 1.374(5)
C22 H22 0.9500
C23 C24 1.377(5)
C23 H23 0.9500
C24 C25 1.388(5)
C24 H24 0.9500
C25 H25 0.9500
C26 C27 1.392(4)
C26 C31 1.399(4)
C27 C28 1.381(5)
C27 H27 0.9500
C28 C29 1.399(5)
C28 H28 0.9500
C29 C30 1.373(4)
C29 H29 0.9500
C30 C31 1.397(4)
C30 H30 0.9500

loop_
_geom_torsion_atom_site_label_1
_geom_torsion_atom_site_label_2
_geom_torsion_atom_site_label_3
_geom_torsion_atom_site_label_4
_geom_torsion
N4 Zn1 N1 C13 -0.4(3)
N3 Zn1 N1 C13 1.9(2)
Cl1 Zn1 N1 C13 -115.7(2)
Cl2 Zn1 N1 C13 123.3(2)
N4 Zn1 N1 C1 167.5(3)
N3 Zn1 N1 C1 169.9(3)
Cl1 Zn1 N1 C1 52.3(3)
Cl2 Zn1 N1 C1 -68.7(3)
C13 N1 C1 C2 178.3(4)
Zn1 N1 C1 C2 9.2(5)
C13 N1 C1 C6 -0.2(4)
Zn1 N1 C1 C6 -169.2(2)
N1 C1 C2 C3 -176.3(3)
C6 C1 C2 C3 2.0(5)
C1 C2 C3 C4 -0.7(5)
C2 C3 C4 C5 -0.6(6)
C3 C4 C5 C6 0.7(5)
C4 C5 C6 C1 0.6(5)
C4 C5 C6 N2 176.4(3)
N1 C1 C6 C5 176.6(3)
C2 C1 C6 C5 -2.0(5)
N1 C1 C6 N2 -0.1(4)
C2 C1 C6 N2 -178.7(3)
C5 C6 N2 C13 -175.9(3)
C1 C6 N2 C13 0.3(3)
C5 C6 N2 C7 -1.8(5)
C1 C6 N2 C7 174.5(3)
C13 N2 C7 C12 46.5(5)
C6 N2 C7 C12 -126.1(3)
C13 N2 C7 C8 -137.9(3)
C6 N2 C7 C8 49.5(4)
C12 C7 C8 C9 -0.8(5)
N2 C7 C8 C9 -176.3(3)
C7 C8 C9 C10 -1.4(5)
C8 C9 C10 C11 1.7(5)
C9 C10 C11 C12 0.2(6)
C8 C7 C12 C11 2.6(5)
N2 C7 C12 C11 178.0(3)
C10 C11 C12 C7 -2.3(5)
C1 N1 C13 N2 0.4(4)
Zn1 N1 C13 N2 171.2(2)
C1 N1 C13 C14 179.7(3)
Zn1 N1 C13 C14 -9.4(4)
C6 N2 C13 N1 -0.5(4)
C7 N2 C13 N1 -174.1(3)
C6 N2 C13 C14 -179.7(3)
C7 N2 C13 C14 6.7(5)
N4 Zn1 N3 C14 -174.8(3)
N1 Zn1 N3 C14 6.6(2)
Cl1 Zn1 N3 C14 96.5(2)
Cl2 Zn1 N3 C14 -83.9(2)
N4 Zn1 N3 C18 -7.3(2)
N1 Zn1 N3 C18 174.2(3)
Cl1 Zn1 N3 C18 -96.0(2)
Cl2 Zn1 N3 C18 83.7(2)
C18 N3 C14 C15 -2.5(5)
Zn1 N3 C14 C15 164.8(3)
C18 N3 C14 C13 -179.9(3)
Zn1 N3 C14 C13 -12.6(4)
N1 C13 C14 N3 14.2(4)
N2 C13 C14 N3 -166.7(3)
N1 C13 C14 C15 -163.0(3)
N2 C13 C14 C15 16.2(6)
N3 C14 C15 C16 1.8(5)
C13 C14 C15 C16 178.7(3)
C14 C15 C16 C17 0.4(5)
C15 C16 C17 C18 -1.9(5)
C14 N3 C18 C17 0.9(5)
Zn1 N3 C18 C17 -166.5(3)
C14 N3 C18 C19 177.5(3)
Zn1 N3 C18 C19 10.2(3)
C16 C17 C18 N3 1.3(5)
C16 C17 C18 C19 -174.7(3)
N1 Zn1 N4 C19 4.6(4)
N3 Zn1 N4 C19 2.3(2)
Cl1 Zn1 N4 C19 120.2(2)
Cl2 Zn1 N4 C19 -119.1(2)
N1 Zn1 N4 C31 -172.5(3)
N3 Zn1 N4 C31 -174.9(3)
Cl1 Zn1 N4 C31 -57.0(3)
Cl2 Zn1 N4 C31 63.8(3)
C31 N4 C19 N5 -1.1(4)
Zn1 N4 C19 N5 -179.0(2)
C31 N4 C19 C18 -179.8(3)
Zn1 N4 C19 C18 2.3(4)
N3 C18 C19 N4 -8.2(4)
C17 C18 C19 N4 168.2(3)
N3 C18 C19 N5 173.4(3)
C17 C18 C19 N5 -10.2(6)
N4 C19 N5 C26 0.3(4)
C18 C19 N5 C26 178.8(3)
N4 C19 N5 C20 169.6(3)
C18 C19 N5 C20 -11.9(5)
C19 N5 C20 C25 128.8(4)
C26 N5 C20 C25 -63.3(4)
C19 N5 C20 C21 -56.8(5)
C26 N5 C20 C21 111.1(3)
C25 C20 C21 C22 -1.0(5)
N5 C20 C21 C22 -175.3(3)
C20 C21 C22 C23 -0.1(5)
C21 C22 C23 C24 0.6(6)
C22 C23 C24 C25 -0.1(5)
C21 C20 C25 C24 1.5(5)
N5 C20 C25 C24 175.8(3)
C23 C24 C25 C20 -0.9(5)
C19 N5 C26 C27 179.5(3)
C20 N5 C26 C27 9.1(5)
C19 N5 C26 C31 0.7(3)
C20 N5 C26 C31 -169.8(3)
C31 C26 C27 C28 2.1(5)
N5 C26 C27 C28 -176.6(3)
C26 C27 C28 C29 1.0(5)
C27 C28 C29 C30 -2.7(5)
C28 C29 C30 C31 1.1(5)
C19 N4 C31 C30 -174.7(3)
Zn1 N4 C31 C30 2.7(6)
C19 N4 C31 C26 1.5(4)
Zn1 N4 C31 C26 178.9(2)
C29 C30 C31 N4 177.8(3)
C29 C30 C31 C26 1.9(5)
C27 C26 C31 N4 179.7(3)
N5 C26 C31 N4 -1.3(4)
C27 C26 C31 C30 -3.7(5)
N5 C26 C31 C30 175.3(3)
